data_7157790
loop_
_publ_author_name
'Gadigennavar, Savita'
'Ranganathan, Madhav'
'Sankararaman, Sethuraman'

_publ_section_title
;
 Which isomer is it, 1,2,5,6- or 1,4,5,8-tetrasubstituted
 cycloocta-1,3,5,7-tetraene? Synthesis of symmetrically tetrasubstituted
 cycloocta-1,3,5,7-tetraene derivatives
;
_journal_issue 45
_journal_name_full 'Organic &amp; Biomolecular Chemistry'
_journal_page_first 9284
_journal_page_last 9291
_journal_paper_doi 10.1039/D0OB01871F
_journal_volume 18
_journal_year 2020
_chemical_formula_moiety 'C12 H16 O4'
_chemical_formula_sum 'C12 H16 O4'
_chemical_formula_weight 224.25
_space_group_crystal_system monoclinic
_space_group_IT_number 15
_space_group_name_Hall '-C 2yc'
_space_group_name_H-M_alt 'C 1 2/c 1'
_atom_sites_solution_hydrogens mixed
_audit_creation_method SHELXL-2014/7
_audit_update_record
;
2020-08-29 deposited with the CCDC.	2020-10-22 downloaded from the CCDC.
;
_cell_angle_alpha 90
_cell_angle_beta 114.210(2)
_cell_angle_gamma 90
_cell_formula_units_Z 4
_cell_length_a 11.6744(7)
_cell_length_b 9.2737(6)
_cell_length_c 11.2747(5)
_cell_measurement_reflns_used 969
_cell_measurement_temperature 296(2)
_cell_measurement_theta_max 23.3
_cell_measurement_theta_min 2.91
_cell_volume 1113.30(11)
_computing_cell_refinement 'Bruker SAINT'
_computing_data_collection 'Bruker APEX2'
_computing_data_reduction 'Bruker SAINT'
_computing_molecular_graphics 'Bruker SHELXTL'
_computing_publication_material 'Bruker SHELXTL'
_computing_structure_refinement 'SHELXL-2014/7 (Sheldrick, 2014)'
_computing_structure_solution 'SHELXS-97 (Sheldrick 2008)'
_diffrn_ambient_temperature 296(2)
_diffrn_measured_fraction_theta_full 0.998
_diffrn_measured_fraction_theta_max 0.998
_diffrn_measurement_device_type 'Bruker APEXII CCD detector'
_diffrn_radiation_type MoK\a
_diffrn_radiation_wavelength 0.71073
_diffrn_reflns_av_R_equivalents 0.0348
_diffrn_reflns_av_unetI/netI 0.0317
_diffrn_reflns_Laue_measured_fraction_full 0.998
_diffrn_reflns_Laue_measured_fraction_max 0.998
_diffrn_reflns_limit_h_max 13
_diffrn_reflns_limit_h_min -13
_diffrn_reflns_limit_k_max 10
_diffrn_reflns_limit_k_min -10
_diffrn_reflns_limit_l_max 12
_diffrn_reflns_limit_l_min -13
_diffrn_reflns_number 4305
_diffrn_reflns_point_group_measured_fraction_full 0.998
_diffrn_reflns_point_group_measured_fraction_max 0.998
_diffrn_reflns_theta_full 24.990
_diffrn_reflns_theta_max 24.990
_diffrn_reflns_theta_min 2.913
_exptl_absorpt_coefficient_mu 0.100
_exptl_absorpt_correction_T_max 0.990
_exptl_absorpt_correction_T_min 0.980
_exptl_absorpt_correction_type multi-scan
_exptl_absorpt_process_details 'SADABS V2014/5(Bruker AXS.Inc)'
_exptl_crystal_colour colourless
_exptl_crystal_density_diffrn 1.338
_exptl_crystal_description square
_exptl_crystal_F_000 480
_exptl_crystal_size_max 0.200
_exptl_crystal_size_mid 0.120
_exptl_crystal_size_min 0.100
_refine_diff_density_max 0.298
_refine_diff_density_min -0.154
_refine_diff_density_rms 0.043
_refine_ls_extinction_coef 0.009(2)
_refine_ls_extinction_expression Fc^*^=kFc[1+0.001xFc^2^\l^3^/sin(2\q)]^-1/4^
_refine_ls_extinction_method 'SHELXL-2014/7 (Sheldrick 2014'
_refine_ls_goodness_of_fit_ref 1.046
_refine_ls_hydrogen_treatment mixed
_refine_ls_matrix_type full
_refine_ls_number_parameters 82
_refine_ls_number_reflns 981
_refine_ls_number_restraints 2
_refine_ls_restrained_S_all 1.045
_refine_ls_R_factor_all 0.0607
_refine_ls_R_factor_gt 0.0435
_refine_ls_shift/su_max 0.000
_refine_ls_shift/su_mean 0.000
_refine_ls_structure_factor_coef Fsqd
_refine_ls_weighting_details 'w=1/[\s^2^(Fo^2^)+(0.0461P)^2^+1.1116P] where P=(Fo^2^+2Fc^2^)/3'
_refine_ls_weighting_scheme calc
_refine_ls_wR_factor_gt 0.0998
_refine_ls_wR_factor_ref 0.1112
_reflns_Friedel_coverage 0.000
_reflns_number_gt 757
_reflns_number_total 981
_reflns_threshold_expression 'I > 2\s(I)'
_cod_data_source_file d0ob01871f2.cif
_cod_data_source_block 31
_cod_original_cell_volume 1113.29(11)
_cod_original_sg_symbol_H-M 'C 2/c'
_cod_database_code 7157790
_shelx_shelxl_version_number 2014/7
_shelx_space_group_comment
;
The symmetry employed for this shelxl refinement is uniquely defined
by the following loop, which should always be used as a source of
symmetry information in preference to the above space-group names.
They are only intended as comments.
;
_shelx_estimated_absorpt_t_min 0.980
_shelx_estimated_absorpt_t_max 0.990

loop_
_space_group_symop_operation_xyz
'x, y, z'
'-x, y, -z+1/2'
'x+1/2, y+1/2, z'
'-x+1/2, y+1/2, -z+1/2'
'-x, -y, -z'
'x, -y, z-1/2'
'-x+1/2, -y+1/2, -z'
'x+1/2, -y+1/2, z-1/2'

loop_
_atom_site_label
_atom_site_type_symbol
_atom_site_fract_x
_atom_site_fract_y
_atom_site_fract_z
_atom_site_U_iso_or_equiv
_atom_site_adp_type
_atom_site_occupancy
_atom_site_site_symmetry_order
_atom_site_calc_flag
_atom_site_refinement_flags_posn
_atom_site_refinement_flags_adp
_atom_site_refinement_flags_occupancy
_atom_site_disorder_assembly
_atom_site_disorder_group
C1 C 0.86228(19) 0.2053(2) 0.7097(2) 0.0328(5) Uani 1 1 d . . . . .
H1A H 0.9075 0.1299 0.7705 0.039 Uiso 1 1 calc R U . . .
H1B H 0.7820 0.2183 0.7148 0.039 Uiso 1 1 calc R U . . .
C2 C 0.93594(17) 0.3436(2) 0.74887(17) 0.0252(5) Uani 1 1 d . . . . .
C3 C 0.88654(18) 0.4522(2) 0.79019(19) 0.0288(5) Uani 1 1 d . . . . .
H3 H 0.8026 0.4411 0.7754 0.035 Uiso 1 1 calc R U . . .
C4 C 0.94541(18) 0.5862(2) 0.85532(19) 0.0274(5) Uani 1 1 d . . . . .
H4 H 0.9478 0.5987 0.9382 0.033 Uiso 1 1 calc R U . . .
C5 C 0.99599(17) 0.6928(2) 0.81388(18) 0.0253(5) Uani 1 1 d . . . . .
C6 C 1.03981(19) 0.8259(2) 0.8961(2) 0.0328(6) Uani 1 1 d . . . . .
H6A H 0.9866 0.9065 0.8515 0.039 Uiso 1 1 calc R U . . .
H6B H 1.0317 0.8114 0.9775 0.039 Uiso 1 1 calc R U . . .
O3 O 0.84108(14) 0.16085(17) 0.58133(14) 0.0423(5) Uani 1 1 d D . . . .
O4 O 1.16761(15) 0.86022(18) 0.92298(16) 0.0449(5) Uani 1 1 d D . . . .
H1O H 0.825(6) 0.0700(14) 0.571(6) 0.27(3) Uiso 1 1 d D . . . .
H2O H 1.226(4) 0.824(5) 0.991(3) 0.21(3) Uiso 1 1 d D . . . .

loop_
_atom_site_aniso_label
_atom_site_aniso_U_11
_atom_site_aniso_U_22
_atom_site_aniso_U_33
_atom_site_aniso_U_23
_atom_site_aniso_U_13
_atom_site_aniso_U_12
C1 0.0282(11) 0.0265(12) 0.0396(12) 0.0010(9) 0.0096(9) -0.0036(9)
C2 0.0234(10) 0.0216(11) 0.0276(10) 0.0035(8) 0.0073(8) -0.0007(8)
C3 0.0227(10) 0.0258(12) 0.0387(11) 0.0036(9) 0.0135(9) -0.0011(8)
C4 0.0282(11) 0.0240(11) 0.0314(10) 0.0009(8) 0.0135(9) 0.0056(9)
C5 0.0214(10) 0.0213(11) 0.0300(10) -0.0002(8) 0.0072(8) 0.0034(8)
C6 0.0347(12) 0.0244(12) 0.0371(12) -0.0031(9) 0.0124(9) 0.0014(9)
O3 0.0407(10) 0.0340(10) 0.0416(9) -0.0079(7) 0.0061(7) -0.0018(7)
O4 0.0339(9) 0.0414(10) 0.0513(10) -0.0066(8) 0.0093(8) -0.0080(7)

loop_
_atom_type_symbol
_atom_type_description
_atom_type_scat_dispersion_real
_atom_type_scat_dispersion_imag
_atom_type_scat_source
C C 0.0033 0.0016 'International Tables Vol C Tables 4.2.6.8 and 6.1.1.4'
H H 0.0000 0.0000 'International Tables Vol C Tables 4.2.6.8 and 6.1.1.4'
O O 0.0106 0.0060 'International Tables Vol C Tables 4.2.6.8 and 6.1.1.4'

loop_
_geom_angle_atom_site_label_1
_geom_angle_atom_site_label_2
_geom_angle_atom_site_label_3
_geom_angle
_geom_angle_site_symmetry_1
_geom_angle_site_symmetry_3
_geom_angle_publ_flag
O3 C1 C2 112.62(16) . . ?
O3 C1 H1A 109.1 . . ?
C2 C1 H1A 109.1 . . ?
O3 C1 H1B 109.1 . . ?
C2 C1 H1B 109.1 . . ?
H1A C1 H1B 107.8 . . ?
C3 C2 C2 124.73(14) . 2_756 ?
C3 C2 C1 117.92(18) . . ?
C2 C2 C1 117.05(12) 2_756 . ?
C2 C3 C4 129.35(18) . . ?
C2 C3 H3 115.3 . . ?
C4 C3 H3 115.3 . . ?
C5 C4 C3 129.74(18) . . ?
C5 C4 H4 115.1 . . ?
C3 C4 H4 115.1 . . ?
C4 C5 C5 123.74(14) . 2_756 ?
C4 C5 C6 118.79(17) . . ?
C5 C5 C6 117.33(13) 2_756 . ?
O4 C6 C5 112.00(16) . . ?
O4 C6 H6A 109.2 . . ?
C5 C6 H6A 109.2 . . ?
O4 C6 H6B 109.2 . . ?
C5 C6 H6B 109.2 . . ?
H6A C6 H6B 107.9 . . ?
C1 O3 H1O 111(4) . . ?
C6 O4 H2O 119(4) . . ?

loop_
_geom_bond_atom_site_label_1
_geom_bond_atom_site_label_2
_geom_bond_distance
_geom_bond_site_symmetry_2
_geom_bond_publ_flag
C1 O3 1.426(2) . ?
C1 C2 1.506(3) . ?
C1 H1A 0.9700 . ?
C1 H1B 0.9700 . ?
C2 C3 1.336(3) . ?
C2 C2 1.486(4) 2_756 ?
C3 C4 1.463(3) . ?
C3 H3 0.9300 . ?
C4 C5 1.331(3) . ?
C4 H4 0.9300 . ?
C5 C5 1.481(4) 2_756 ?
C5 C6 1.502(3) . ?
C6 O4 1.431(3) . ?
C6 H6A 0.9700 . ?
C6 H6B 0.9700 . ?
O3 H1O 0.860(2) . ?
O4 H2O 0.860(2) . ?

loop_
_geom_torsion_atom_site_label_1
_geom_torsion_atom_site_label_2
_geom_torsion_atom_site_label_3
_geom_torsion_atom_site_label_4
_geom_torsion
_geom_torsion_site_symmetry_1
_geom_torsion_site_symmetry_2
_geom_torsion_site_symmetry_3
_geom_torsion_site_symmetry_4
_geom_torsion_publ_flag
O3 C1 C2 C3 125.36(19) . . . . ?
O3 C1 C2 C2 -60.6(3) . . . 2_756 ?
C2 C2 C3 C4 -5.8(3) 2_756 . . . ?
C1 C2 C3 C4 167.69(19) . . . . ?
C2 C3 C4 C5 61.4(3) . . . . ?
C3 C4 C5 C5 -1.3(4) . . . 2_756 ?
C3 C4 C5 C6 174.33(19) . . . . ?
C4 C5 C6 O4 126.62(19) . . . . ?
C5 C5 C6 O4 -57.5(3) 2_756 . . . ?
